data_4066804
loop_
_publ_author_name
'Yoshida, Keita'
'Yamaguchi, Shigeru'
'Osuka, Atsuhiro'
'Shinokubo, Hiroshi'

_publ_section_title
;
 Platinum(II) and Platinum(IV) Porphyrin Pincer Complexes: Synthesis,
 Structures, and Reactivity
;
_journal_issue 17
_journal_name_full Organometallics
_journal_page_first 3997
_journal_paper_doi 10.1021/om100644n
_journal_volume 29
_journal_year 2010
_chemical_formula_sum 'C74 H77 Cl3 N6 Ni Pt'
_chemical_formula_weight 1410.57
_chemical_name_systematic
; 
 ? 
;
_space_group_IT_number 61
_symmetry_cell_setting orthorhombic
_symmetry_Int_Tables_number 61
_symmetry_space_group_name_Hall '-P 2ac 2ab'
_symmetry_space_group_name_H-M 'P b c a'
_atom_sites_solution_hydrogens geom
_atom_sites_solution_primary direct
_atom_sites_solution_secondary difmap
_audit_creation_method SHELXL-97
_cell_angle_alpha 90.00
_cell_angle_beta 90.00
_cell_angle_gamma 90.00
_cell_formula_units_Z 8
_cell_length_a 19.056(3)
_cell_length_b 13.8732(19)
_cell_length_c 49.033(7)
_cell_measurement_temperature 90(2)
_cell_volume 12963(3)
_computing_cell_refinement 'Bruker SMART'
_computing_data_collection 'Bruker SMART'
_computing_data_reduction 'Bruker SAINT'
_computing_molecular_graphics 'Bruker SHELXTL'
_computing_publication_material 'Bruker SHELXTL'
_computing_structure_refinement 'SHELXL-97 (Sheldrick, 1997)'
_computing_structure_solution 'SHELXS-97 (Sheldrick, 1990)'
_diffrn_ambient_temperature 90(2)
_diffrn_detector_area_resol_mean 8.366
_diffrn_measured_fraction_theta_full 0.959
_diffrn_measured_fraction_theta_max 0.959
_diffrn_measurement_device_type 'CCD area detector'
_diffrn_measurement_method 'phi and omega scans'
_diffrn_radiation_monochromator graphite
_diffrn_radiation_source 'fine-focus sealed tube'
_diffrn_radiation_type MoK\a
_diffrn_radiation_wavelength 0.71069
_diffrn_reflns_av_R_equivalents 0.1857
_diffrn_reflns_av_sigmaI/netI 0.1113
_diffrn_reflns_limit_h_max 25
_diffrn_reflns_limit_h_min -24
_diffrn_reflns_limit_k_max 18
_diffrn_reflns_limit_k_min -17
_diffrn_reflns_limit_l_max 64
_diffrn_reflns_limit_l_min -65
_diffrn_reflns_number 138858
_diffrn_reflns_theta_full 28.33
_diffrn_reflns_theta_max 28.33
_diffrn_reflns_theta_min 0.83
_exptl_absorpt_coefficient_mu 2.618
_exptl_absorpt_correction_T_max 0.7798
_exptl_absorpt_correction_T_min 0.4610
_exptl_absorpt_correction_type empirical
_exptl_crystal_colour green
_exptl_crystal_density_diffrn 1.446
_exptl_crystal_density_method 'not measured'
_exptl_crystal_description prism
_exptl_crystal_F_000 5760
_exptl_crystal_size_max 0.35
_exptl_crystal_size_mid 0.15
_exptl_crystal_size_min 0.10
_refine_diff_density_max 3.727
_refine_diff_density_min -6.444
_refine_diff_density_rms 0.250
_refine_ls_extinction_method none
_refine_ls_goodness_of_fit_ref 1.125
_refine_ls_hydrogen_treatment constr
_refine_ls_matrix_type full
_refine_ls_number_parameters 764
_refine_ls_number_reflns 15510
_refine_ls_number_restraints 3
_refine_ls_restrained_S_all 1.125
_refine_ls_R_factor_all 0.1386
_refine_ls_R_factor_gt 0.0929
_refine_ls_shift/su_max 0.001
_refine_ls_shift/su_mean 0.000
_refine_ls_structure_factor_coef Fsqd
_refine_ls_weighting_details 'calc w=1/[\s^2^(Fo^2^)+(0.0649P)^2^+208.8871P] where P=(Fo^2^+2Fc^2^)/3'
_refine_ls_weighting_scheme calc
_refine_ls_wR_factor_gt 0.1937
_refine_ls_wR_factor_ref 0.2128
_reflns_number_gt 10359
_reflns_number_total 15510
_reflns_threshold_expression >2sigma(I)
_cod_data_source_file om100644n_si_001.cif
_cod_data_source_block 2
_cod_depositor_comments
;
The following automatic conversions were performed:

'_symmetry_cell_setting' value 'Orthorhombic' changed to
'orthorhombic' according to
/home/saulius/struct/CIF-dictionaries/cif_core.dic dictionary named
'cif_core.dic' version 2.4.1 from 2010-06-29.

Automatic conversion script
Id: cif_fix_values 1715 2011-07-08 13:25:40Z adriana 
;
_cod_database_code 4066804

loop_
_symmetry_equiv_pos_as_xyz
'x, y, z'
'-x+1/2, -y, z+1/2'
'-x, y+1/2, -z+1/2'
'x+1/2, -y+1/2, -z'
'-x, -y, -z'
'x-1/2, y, -z-1/2'
'x, -y-1/2, z-1/2'
'-x-1/2, y-1/2, z'

loop_
_atom_site_label
_atom_site_type_symbol
_atom_site_fract_x
_atom_site_fract_y
_atom_site_fract_z
_atom_site_U_iso_or_equiv
_atom_site_adp_type
_atom_site_occupancy
_atom_site_symmetry_multiplicity
_atom_site_calc_flag
_atom_site_refinement_flags
C1 C 0.8192(5) 0.4209(6) 0.1346(2) 0.018(2) Uani 1 1 d .
C2 C 0.7812(5) 0.4846(7) 0.15173(18) 0.0151(19) Uani 1 1 d .
C3 C 0.8259(5) 0.5128(7) 0.17206(18) 0.0151(19) Uani 1 1 d .
H3 H 0.8154 0.5556 0.1866 0.018 Uiso 1 1 calc R
C4 C 0.8915(5) 0.4658(7) 0.16723(18) 0.0160(19) Uani 1 1 d .
C5 C 0.9480(5) 0.4666(7) 0.18508(18) 0.0164(19) Uani 1 1 d .
C6 C 1.0131(5) 0.4307(7) 0.17709(18) 0.0153(19) Uani 1 1 d .
C7 C 1.0739(5) 0.4202(7) 0.1943(2) 0.020(2) Uani 1 1 d .
H7 H 1.0749 0.4275 0.2136 0.024 Uiso 1 1 calc R
C8 C 1.1288(5) 0.3984(7) 0.17838(19) 0.018(2) Uani 1 1 d .
H8 H 1.1759 0.3888 0.1841 0.022 Uiso 1 1 calc R
C9 C 1.1023(5) 0.3925(7) 0.15096(18) 0.0158(19) Uani 1 1 d .
C10 C 1.1452(5) 0.3848(7) 0.1278(2) 0.0165(19) Uani 1 1 d .
C11 C 1.1157(5) 0.3778(6) 0.10172(19) 0.0149(18) Uani 1 1 d .
C12 C 1.1556(5) 0.3765(7) 0.07716(19) 0.018(2) Uani 1 1 d .
H12 H 1.2045 0.3887 0.0755 0.022 Uiso 1 1 calc R
C13 C 1.1110(5) 0.3547(7) 0.05683(19) 0.019(2) Uani 1 1 d .
H13 H 1.1221 0.3502 0.0380 0.023 Uiso 1 1 calc R
C14 C 1.0433(5) 0.3395(7) 0.06906(18) 0.0148(18) Uani 1 1 d .
C15 C 0.9858(5) 0.3017(7) 0.05592(19) 0.0164(19) Uani 1 1 d .
C16 C 0.9221(5) 0.2898(7) 0.06882(18) 0.0148(19) Uani 1 1 d .
C17 C 0.8647(5) 0.2346(7) 0.05848(19) 0.0166(19) Uani 1 1 d .
H17 H 0.8644 0.1968 0.0423 0.020 Uiso 1 1 calc R
C18 C 0.8099(5) 0.2467(7) 0.07649(18) 0.0149(18) Uani 1 1 d .
C19 C 0.8332(5) 0.3132(7) 0.09713(19) 0.017(2) Uani 1 1 d .
C20 C 0.7890(5) 0.3597(8) 0.11469(19) 0.021(2) Uani 1 1 d .
C21 C 0.7140(5) 0.5285(8) 0.1448(2) 0.021(2) Uani 1 1 d .
C22 C 0.6924(5) 0.6135(8) 0.1571(2) 0.025(2) Uani 1 1 d .
H22 H 0.7177 0.6378 0.1723 0.030 Uiso 1 1 calc R
C23 C 0.6356(6) 0.6624(8) 0.1478(2) 0.031(3) Uani 1 1 d .
H23 H 0.6213 0.7211 0.1561 0.037 Uiso 1 1 calc R
C24 C 0.5991(5) 0.6247(7) 0.1259(2) 0.021(2) Uani 1 1 d .
H24 H 0.5602 0.6583 0.1184 0.025 Uiso 1 1 calc R
C25 C 0.6198(5) 0.5392(8) 0.1154(2) 0.022(2) Uani 1 1 d .
H25 H 0.5938 0.5139 0.1005 0.027 Uiso 1 1 calc R
C26 C 0.7445(5) 0.1902(7) 0.07808(19) 0.0171(19) Uani 1 1 d .
C27 C 0.7391(5) 0.1049(8) 0.0627(2) 0.024(2) Uani 1 1 d .
H27 H 0.7738 0.0898 0.0495 0.029 Uiso 1 1 calc R
C28 C 0.6836(5) 0.0434(8) 0.0669(2) 0.028(2) Uani 1 1 d .
H28 H 0.6788 -0.0138 0.0564 0.033 Uiso 1 1 calc R
C29 C 0.6354(5) 0.0666(7) 0.0866(2) 0.027(2) Uani 1 1 d .
H29 H 0.5974 0.0243 0.0903 0.032 Uiso 1 1 calc R
C30 C 0.6424(5) 0.1523(9) 0.1009(2) 0.029(2) Uani 1 1 d .
H30 H 0.6088 0.1672 0.1146 0.035 Uiso 1 1 calc R
C31 C 0.9379(5) 0.5048(7) 0.21316(19) 0.019(2) Uani 1 1 d .
C32 C 0.9839(5) 0.5723(8) 0.2245(2) 0.022(2) Uani 1 1 d .
H32 H 1.0222 0.5951 0.2139 0.027 Uiso 1 1 calc R
C33 C 0.9750(6) 0.6069(9) 0.2508(2) 0.027(2) Uani 1 1 d .
C34 C 0.9191(6) 0.5730(9) 0.2660(2) 0.030(3) Uani 1 1 d .
H34 H 0.9133 0.5958 0.2841 0.036 Uiso 1 1 calc R
C35 C 0.8706(5) 0.5064(9) 0.2557(2) 0.027(2) Uani 1 1 d .
C36 C 0.8817(5) 0.4734(8) 0.22912(19) 0.022(2) Uani 1 1 d .
H36 H 0.8499 0.4278 0.2216 0.026 Uiso 1 1 calc R
C37 C 1.0228(6) 0.6863(9) 0.2619(2) 0.033(3) Uani 1 1 d .
C38 C 1.0035(8) 0.7811(10) 0.2477(3) 0.046(3) Uani 1 1 d .
H38A H 1.0168 0.7776 0.2285 0.068 Uiso 1 1 calc R
H38B H 1.0286 0.8345 0.2565 0.068 Uiso 1 1 calc R
H38C H 0.9528 0.7919 0.2492 0.068 Uiso 1 1 calc R
C39 C 1.0998(7) 0.6601(12) 0.2556(3) 0.059(4) Uani 1 1 d .
H39A H 1.1122 0.6002 0.2651 0.088 Uiso 1 1 calc R
H39B H 1.1306 0.7122 0.2619 0.088 Uiso 1 1 calc R
H39C H 1.1056 0.6513 0.2359 0.088 Uiso 1 1 calc R
C40 C 1.0161(7) 0.6999(10) 0.2926(2) 0.041(3) Uani 1 1 d .
H40A H 0.9675 0.7167 0.2971 0.061 Uiso 1 1 calc R
H40B H 1.0474 0.7519 0.2985 0.061 Uiso 1 1 calc R
H40C H 1.0291 0.6400 0.3019 0.061 Uiso 1 1 calc R
C41 C 0.8070(6) 0.4756(9) 0.2723(2) 0.029(2) Uani 1 1 d .
C42 C 0.7435(7) 0.5223(16) 0.2613(4) 0.084(7) Uani 1 1 d .
H42A H 0.7383 0.5055 0.2420 0.126 Uiso 1 1 calc R
H42B H 0.7478 0.5924 0.2631 0.126 Uiso 1 1 calc R
H42C H 0.7023 0.5000 0.2714 0.126 Uiso 1 1 calc R
C43 C 0.7985(8) 0.3692(10) 0.2726(3) 0.054(4) Uani 1 1 d .
H43A H 0.7602 0.3517 0.2850 0.081 Uiso 1 1 calc R
H43B H 0.8422 0.3391 0.2788 0.081 Uiso 1 1 calc R
H43C H 0.7875 0.3465 0.2542 0.081 Uiso 1 1 calc R
C44 C 0.8162(8) 0.5044(12) 0.3024(3) 0.054(4) Uani 1 1 d .
H44A H 0.8274 0.5732 0.3036 0.081 Uiso 1 1 calc R
H44B H 0.8545 0.4667 0.3105 0.081 Uiso 1 1 calc R
H44C H 0.7726 0.4914 0.3124 0.081 Uiso 1 1 calc R
C45 C 1.2230(5) 0.3881(7) 0.13008(18) 0.0136(18) Uani 1 1 d .
C46 C 1.2592(4) 0.4671(7) 0.11999(19) 0.0169(19) Uani 1 1 d .
H46 H 1.2333 0.5198 0.1128 0.020 Uiso 1 1 calc R
C47 C 1.3316(5) 0.4719(7) 0.11994(19) 0.0168(19) Uani 1 1 d .
C48 C 1.3678(5) 0.3914(7) 0.13059(19) 0.018(2) Uani 1 1 d .
H48 H 1.4176 0.3915 0.1302 0.021 Uiso 1 1 calc R
C49 C 1.3335(5) 0.3118(7) 0.14166(19) 0.019(2) Uani 1 1 d .
C50 C 1.2607(5) 0.3112(7) 0.14096(18) 0.0165(19) Uani 1 1 d .
H50 H 1.2361 0.2571 0.1481 0.020 Uiso 1 1 calc R
C51 C 1.3720(5) 0.5593(7) 0.1085(2) 0.022(2) Uani 1 1 d .
C52 C 1.3235(5) 0.6261(7) 0.0924(2) 0.027(2) Uani 1 1 d .
H52A H 1.3037 0.5910 0.0769 0.041 Uiso 1 1 calc R
H52B H 1.3503 0.6816 0.0858 0.041 Uiso 1 1 calc R
H52C H 1.2855 0.6484 0.1043 0.041 Uiso 1 1 calc R
C53 C 1.4046(6) 0.6121(9) 0.1338(3) 0.033(3) Uani 1 1 d .
H53A H 1.3668 0.6362 0.1456 0.049 Uiso 1 1 calc R
H53B H 1.4334 0.6663 0.1276 0.049 Uiso 1 1 calc R
H53C H 1.4338 0.5668 0.1441 0.049 Uiso 1 1 calc R
C54 C 1.4299(6) 0.5277(8) 0.0890(2) 0.029(2) Uani 1 1 d .
H54A H 1.4639 0.4878 0.0989 0.044 Uiso 1 1 calc R
H54B H 1.4535 0.5847 0.0816 0.044 Uiso 1 1 calc R
H54C H 1.4094 0.4902 0.0741 0.044 Uiso 1 1 calc R
C55 C 1.3760(5) 0.2256(8) 0.1527(2) 0.022(2) Uani 1 1 d .
C56 C 1.4393(6) 0.2602(9) 0.1690(2) 0.033(3) Uani 1 1 d .
H56A H 1.4671 0.2045 0.1749 0.049 Uiso 1 1 calc R
H56B H 1.4232 0.2960 0.1851 0.049 Uiso 1 1 calc R
H56C H 1.4683 0.3024 0.1576 0.049 Uiso 1 1 calc R
C57 C 1.3309(5) 0.1623(8) 0.1710(2) 0.028(2) Uani 1 1 d .
H57A H 1.2911 0.1371 0.1606 0.042 Uiso 1 1 calc R
H57B H 1.3134 0.2005 0.1864 0.042 Uiso 1 1 calc R
H57C H 1.3591 0.1085 0.1779 0.042 Uiso 1 1 calc R
C58 C 1.4021(6) 0.1683(7) 0.1286(2) 0.029(3) Uani 1 1 d .
H58A H 1.4300 0.1136 0.1350 0.044 Uiso 1 1 calc R
H58B H 1.4312 0.2096 0.1169 0.044 Uiso 1 1 calc R
H58C H 1.3620 0.1445 0.1180 0.044 Uiso 1 1 calc R
C59 C 0.9924(5) 0.2688(7) 0.02681(19) 0.0162(19) Uani 1 1 d .
C60 C 0.9473(5) 0.3072(8) 0.00753(19) 0.022(2) Uani 1 1 d .
H60 H 0.9122 0.3518 0.0130 0.026 Uiso 1 1 calc R
C61 C 0.9531(5) 0.2812(8) -0.0196(2) 0.022(2) Uani 1 1 d .
C62 C 1.0041(5) 0.2135(7) -0.0267(2) 0.021(2) Uani 1 1 d .
H62 H 1.0081 0.1952 -0.0453 0.025 Uiso 1 1 calc R
C63 C 1.0491(5) 0.1715(7) -0.00805(19) 0.017(2) Uani 1 1 d .
C64 C 1.0421(5) 0.1992(7) 0.01916(18) 0.0159(19) Uani 1 1 d .
H64 H 1.0713 0.1708 0.0326 0.019 Uiso 1 1 calc R
C65 C 0.9058(6) 0.3248(8) -0.0418(2) 0.030(3) Uani 1 1 d .
C66 C 0.8491(7) 0.3899(11) -0.0300(3) 0.046(3) Uani 1 1 d .
H66A H 0.8188 0.3523 -0.0178 0.069 Uiso 1 1 calc R
H66B H 0.8209 0.4172 -0.0448 0.069 Uiso 1 1 calc R
H66C H 0.8711 0.4423 -0.0196 0.069 Uiso 1 1 calc R
C67 C 0.8700(6) 0.2429(9) -0.0579(3) 0.038(3) Uani 1 1 d .
H67A H 0.9059 0.2027 -0.0666 0.058 Uiso 1 1 calc R
H67B H 0.8394 0.2707 -0.0720 0.058 Uiso 1 1 calc R
H67C H 0.8419 0.2034 -0.0455 0.058 Uiso 1 1 calc R
C68 C 0.9530(7) 0.3867(9) -0.0607(2) 0.037(3) Uani 1 1 d .
H68A H 0.9782 0.4346 -0.0497 0.056 Uiso 1 1 calc R
H68B H 0.9237 0.4198 -0.0742 0.056 Uiso 1 1 calc R
H68C H 0.9868 0.3450 -0.0700 0.056 Uiso 1 1 calc R
C69 C 1.1053(5) 0.0997(8) -0.0173(2) 0.023(2) Uani 1 1 d .
C70 C 1.1609(6) 0.1560(10) -0.0327(3) 0.036(3) Uani 1 1 d .
H70A H 1.1388 0.1921 -0.0476 0.054 Uiso 1 1 calc R
H70B H 1.1957 0.1112 -0.0403 0.054 Uiso 1 1 calc R
H70C H 1.1843 0.2010 -0.0203 0.054 Uiso 1 1 calc R
C71 C 1.0736(6) 0.0231(9) -0.0357(2) 0.034(3) Uani 1 1 d .
H71A H 1.0570 0.0531 -0.0526 0.050 Uiso 1 1 calc R
H71B H 1.0341 -0.0078 -0.0264 0.050 Uiso 1 1 calc R
H71C H 1.1092 -0.0255 -0.0400 0.050 Uiso 1 1 calc R
C72 C 1.1416(7) 0.0478(10) 0.0066(3) 0.041(3) Uani 1 1 d .
H72A H 1.1785 0.0055 -0.0004 0.061 Uiso 1 1 calc R
H72B H 1.1070 0.0093 0.0166 0.061 Uiso 1 1 calc R
H72C H 1.1624 0.0957 0.0189 0.061 Uiso 1 1 calc R
C1S C 0.8184(14) 0.780(3) 0.1809(3) 0.185(15) Uiso 1 1 d D
C2S C 0.8867(12) 0.8320(13) 0.1832(4) 0.096(7) Uiso 1 1 d D
Cl1 Cl 0.56155(12) 0.33585(19) 0.10744(6) 0.0281(6) Uani 1 1 d .
Cl1S Cl 0.7987(3) 0.7382(4) 0.21355(11) 0.0807(13) Uiso 1 1 d D
Cl2S Cl 0.8982(6) 0.9330(9) 0.2040(2) 0.208(5) Uiso 1 1 d D
N1 N 0.8891(4) 0.4145(5) 0.14303(15) 0.0120(15) Uani 1 1 d .
N2 N 1.0307(4) 0.4064(5) 0.15053(15) 0.0129(15) Uani 1 1 d .
N3 N 1.0458(4) 0.3595(6) 0.09648(15) 0.0137(15) Uani 1 1 d .
N4 N 0.9040(4) 0.3322(5) 0.09334(15) 0.0131(16) Uani 1 1 d .
N5 N 0.6744(4) 0.4875(6) 0.12462(16) 0.0156(16) Uani 1 1 d .
N6 N 0.6944(4) 0.2146(6) 0.09620(15) 0.0146(16) Uani 1 1 d .
Ni1 Ni 0.96785(6) 0.37814(8) 0.12101(2) 0.0120(2) Uani 1 1 d .
Pt1 Pt 0.686893(17) 0.35054(3) 0.111245(7) 0.01634(11) Uani 1 1 d .

loop_
_atom_site_aniso_label
_atom_site_aniso_U_11
_atom_site_aniso_U_22
_atom_site_aniso_U_33
_atom_site_aniso_U_23
_atom_site_aniso_U_13
_atom_site_aniso_U_12
C1 0.018(5) 0.008(4) 0.027(5) -0.007(4) 0.011(4) 0.001(4)
C2 0.018(4) 0.016(5) 0.011(4) -0.002(4) 0.004(4) -0.004(4)
C3 0.017(5) 0.012(4) 0.016(4) -0.003(4) 0.008(3) 0.001(4)
C4 0.018(4) 0.021(5) 0.009(4) -0.004(4) -0.001(3) 0.001(4)
C5 0.020(5) 0.019(5) 0.011(4) -0.001(4) 0.002(4) -0.004(4)
C6 0.019(5) 0.016(5) 0.011(4) 0.003(4) 0.002(3) -0.004(4)
C7 0.017(5) 0.026(6) 0.017(5) 0.004(4) -0.001(4) -0.006(4)
C8 0.018(5) 0.025(6) 0.012(4) 0.002(4) -0.002(4) -0.002(4)
C9 0.016(4) 0.017(5) 0.014(4) 0.000(4) -0.002(4) -0.004(4)
C10 0.012(4) 0.010(4) 0.027(5) -0.004(4) 0.002(4) 0.000(4)
C11 0.020(5) 0.006(4) 0.018(4) 0.002(3) 0.000(4) 0.001(4)
C12 0.012(4) 0.022(5) 0.022(5) 0.005(4) 0.007(4) 0.000(4)
C13 0.022(5) 0.016(5) 0.020(4) 0.009(4) 0.003(4) 0.002(4)
C14 0.014(4) 0.015(5) 0.016(4) 0.000(4) 0.002(3) 0.003(4)
C15 0.020(5) 0.013(5) 0.017(5) 0.000(4) -0.002(4) 0.006(4)
C16 0.017(4) 0.012(5) 0.016(4) -0.001(4) -0.003(4) 0.006(4)
C17 0.014(4) 0.021(5) 0.015(4) 0.000(4) -0.004(3) 0.005(4)
C18 0.013(4) 0.016(4) 0.016(4) 0.002(4) -0.006(4) 0.008(4)
C19 0.019(5) 0.016(5) 0.017(5) 0.005(4) -0.011(4) -0.008(4)
C20 0.016(4) 0.032(6) 0.016(5) 0.007(4) 0.008(4) -0.001(4)
C21 0.019(5) 0.022(5) 0.022(5) 0.008(4) 0.007(4) 0.006(4)
C22 0.014(5) 0.034(6) 0.026(5) -0.012(4) 0.001(4) 0.003(5)
C23 0.032(6) 0.016(6) 0.045(7) -0.005(5) 0.006(5) 0.010(5)
C24 0.016(4) 0.015(5) 0.032(6) 0.007(4) 0.006(4) 0.011(4)
C25 0.012(4) 0.031(6) 0.025(5) 0.007(4) 0.000(4) 0.000(4)
C26 0.012(4) 0.016(5) 0.023(5) 0.004(4) -0.011(4) 0.002(4)
C27 0.017(5) 0.022(5) 0.033(6) -0.009(5) -0.009(4) 0.003(4)
C28 0.025(5) 0.019(5) 0.039(6) -0.004(5) -0.013(5) 0.000(5)
C29 0.023(5) 0.013(5) 0.045(7) 0.008(5) -0.012(5) 0.001(4)
C30 0.022(5) 0.034(6) 0.031(5) 0.008(5) -0.002(4) -0.009(5)
C31 0.013(4) 0.026(5) 0.017(5) 0.000(4) -0.003(4) 0.002(4)
C32 0.021(5) 0.027(6) 0.019(5) -0.002(4) 0.009(4) -0.003(4)
C33 0.026(5) 0.036(6) 0.019(5) -0.001(5) -0.004(4) 0.003(5)
C34 0.029(6) 0.044(7) 0.016(5) -0.005(5) -0.001(4) 0.005(5)
C35 0.021(5) 0.041(7) 0.019(5) 0.006(5) 0.011(4) 0.007(5)
C36 0.016(5) 0.033(6) 0.016(5) -0.004(4) 0.003(4) 0.001(4)
C37 0.034(6) 0.040(7) 0.025(6) -0.013(5) 0.001(5) -0.003(5)
C38 0.051(8) 0.044(8) 0.042(7) -0.006(6) 0.001(6) -0.007(7)
C39 0.039(7) 0.069(11) 0.068(10) -0.044(9) -0.005(7) -0.008(7)
C40 0.047(8) 0.042(8) 0.033(7) -0.012(6) -0.012(6) 0.007(6)
C41 0.024(5) 0.040(7) 0.023(5) 0.000(5) 0.011(4) 0.001(5)
C42 0.023(7) 0.137(19) 0.091(13) 0.051(13) 0.022(8) 0.017(9)
C43 0.057(9) 0.049(10) 0.056(9) 0.001(7) 0.021(7) -0.012(7)
C44 0.048(8) 0.070(10) 0.043(8) -0.005(7) 0.014(7) -0.018(8)
C45 0.009(4) 0.016(5) 0.015(4) -0.007(4) 0.000(3) -0.003(4)
C46 0.008(4) 0.021(5) 0.022(5) 0.003(4) 0.000(4) 0.000(4)
C47 0.012(4) 0.020(5) 0.018(4) -0.001(4) 0.003(3) -0.001(4)
C48 0.015(4) 0.019(5) 0.020(5) 0.004(4) -0.002(4) 0.003(4)
C49 0.022(5) 0.021(5) 0.013(4) 0.001(4) -0.004(4) 0.004(4)
C50 0.015(4) 0.018(5) 0.016(4) 0.002(4) 0.001(4) -0.003(4)
C51 0.018(5) 0.016(5) 0.031(6) 0.001(4) 0.003(4) 0.000(4)
C52 0.023(5) 0.017(6) 0.042(6) 0.011(4) -0.003(4) -0.003(4)
C53 0.019(5) 0.028(6) 0.052(7) -0.001(6) -0.006(5) -0.007(5)
C54 0.024(5) 0.030(6) 0.033(6) 0.007(5) 0.006(5) 0.003(5)
C55 0.016(5) 0.025(6) 0.027(5) 0.005(4) -0.001(4) 0.002(4)
C56 0.026(6) 0.034(7) 0.038(6) 0.017(5) -0.013(5) 0.000(5)
C57 0.025(5) 0.027(6) 0.031(6) 0.012(5) 0.001(4) 0.001(4)
C58 0.028(6) 0.016(6) 0.043(7) 0.008(5) 0.010(5) 0.004(4)
C59 0.015(4) 0.016(5) 0.018(5) 0.001(4) 0.005(4) -0.002(4)
C60 0.022(5) 0.024(5) 0.019(5) -0.003(4) 0.002(4) 0.011(4)
C61 0.019(5) 0.027(6) 0.020(5) 0.003(4) -0.005(4) 0.004(4)
C62 0.028(5) 0.021(5) 0.014(5) -0.001(4) 0.002(4) 0.006(4)
C63 0.020(5) 0.011(5) 0.021(5) 0.001(4) 0.002(4) 0.002(4)
C64 0.011(4) 0.022(5) 0.015(4) 0.002(4) -0.001(3) 0.003(4)
C65 0.032(6) 0.035(7) 0.021(5) 0.006(5) -0.007(5) 0.004(5)
C66 0.042(7) 0.060(9) 0.036(7) 0.010(6) -0.007(6) 0.028(7)
C67 0.033(6) 0.043(8) 0.039(7) 0.015(6) -0.009(5) -0.009(6)
C68 0.049(7) 0.038(7) 0.025(6) 0.004(5) -0.006(5) 0.007(6)
C69 0.021(5) 0.033(6) 0.015(5) -0.002(4) 0.006(4) 0.010(4)
C70 0.026(5) 0.041(7) 0.042(7) -0.001(6) 0.013(5) -0.002(5)
C71 0.030(6) 0.034(7) 0.036(6) -0.016(5) 0.005(5) 0.004(5)
C72 0.044(7) 0.040(8) 0.039(7) 0.004(6) 0.010(6) 0.030(6)
Cl1 0.0115(10) 0.0323(15) 0.0405(15) -0.0018(12) 0.0020(10) -0.0018(10)
N1 0.010(3) 0.011(4) 0.015(4) 0.000(3) -0.002(3) 0.002(3)
N2 0.012(3) 0.012(4) 0.014(4) 0.002(3) 0.001(3) -0.003(3)
N3 0.011(3) 0.014(4) 0.016(4) -0.001(3) -0.001(3) 0.001(3)
N4 0.009(3) 0.015(4) 0.016(4) 0.001(3) -0.001(3) 0.003(3)
N5 0.012(4) 0.020(4) 0.015(4) 0.000(3) 0.002(3) 0.001(3)
N6 0.017(4) 0.015(4) 0.012(4) -0.003(3) -0.002(3) 0.001(3)
Ni1 0.0082(5) 0.0150(6) 0.0128(5) -0.0011(4) -0.0005(4) 0.0000(4)
Pt1 0.00980(15) 0.02196(19) 0.01726(17) -0.00030(16) 0.00089(14) 0.00048(15)

loop_
_atom_type_symbol
_atom_type_description
_atom_type_scat_dispersion_real
_atom_type_scat_dispersion_imag
_atom_type_scat_source
C C 0.0033 0.0016 'International Tables Vol C Tables 4.2.6.8 and 6.1.1.4'
H H 0.0000 0.0000 'International Tables Vol C Tables 4.2.6.8 and 6.1.1.4'
N N 0.0061 0.0033 'International Tables Vol C Tables 4.2.6.8 and 6.1.1.4'
Cl Cl 0.1484 0.1585 'International Tables Vol C Tables 4.2.6.8 and 6.1.1.4'
Ni Ni 0.3393 1.1124 'International Tables Vol C Tables 4.2.6.8 and 6.1.1.4'
Pt Pt -1.7033 8.3905 'International Tables Vol C Tables 4.2.6.8 and 6.1.1.4'

loop_
_geom_angle_atom_site_label_1
_geom_angle_atom_site_label_2
_geom_angle_atom_site_label_3
_geom_angle
N1 C1 C20 123.5(8)
N1 C1 C2 110.6(8)
C20 C1 C2 125.1(9)
C3 C2 C1 106.9(8)
C3 C2 C21 126.7(9)
C1 C2 C21 124.8(9)
C2 C3 C4 107.1(8)
C2 C3 H3 126.5
C4 C3 H3 126.5
N1 C4 C5 124.8(8)
N1 C4 C3 110.3(8)
C5 C4 C3 124.8(8)
C4 C5 C6 120.7(8)
C4 C5 C31 119.1(8)
C6 C5 C31 120.2(8)
N2 C6 C5 124.6(8)
N2 C6 C7 109.3(8)
C5 C6 C7 126.0(8)
C8 C7 C6 108.0(8)
C8 C7 H7 126.0
C6 C7 H7 126.0
C7 C8 C9 106.5(8)
C7 C8 H8 126.8
C9 C8 H8 126.8
N2 C9 C10 125.0(8)
N2 C9 C8 110.7(8)
C10 C9 C8 123.9(8)
C11 C10 C9 120.8(8)
C11 C10 C45 118.2(8)
C9 C10 C45 121.0(8)
N3 C11 C10 124.7(8)
N3 C11 C12 110.8(8)
C10 C11 C12 124.0(9)
C13 C12 C11 107.0(8)
C13 C12 H12 126.5
C11 C12 H12 126.5
C12 C13 C14 106.9(8)
C12 C13 H13 126.5
C14 C13 H13 126.5
N3 C14 C15 124.3(8)
N3 C14 C13 110.3(8)
C15 C14 C13 125.1(8)
C14 C15 C16 122.1(8)
C14 C15 C59 119.6(8)
C16 C15 C59 118.2(8)
C15 C16 N4 124.6(8)
C15 C16 C17 125.1(8)
N4 C16 C17 110.2(8)
C18 C17 C16 106.7(8)
C18 C17 H17 126.6
C16 C17 H17 126.6
C17 C18 C19 107.1(8)
C17 C18 C26 127.5(9)
C19 C18 C26 124.4(8)
C20 C19 N4 126.5(9)
C20 C19 C18 123.6(9)
N4 C19 C18 109.2(8)
C19 C20 C1 117.8(8)
C19 C20 Pt1 121.9(7)
C1 C20 Pt1 120.1(7)
N5 C21 C22 120.3(9)
N5 C21 C2 118.6(9)
C22 C21 C2 121.0(9)
C23 C22 C21 121.0(10)
C23 C22 H22 119.5
C21 C22 H22 119.5
C22 C23 C24 118.4(10)
C22 C23 H23 120.8
C24 C23 H23 120.8
C25 C24 C23 118.7(9)
C25 C24 H24 120.6
C23 C24 H24 120.6
N5 C25 C24 124.6(10)
N5 C25 H25 117.7
C24 C25 H25 117.7
N6 C26 C27 120.9(9)
N6 C26 C18 119.9(9)
C27 C26 C18 118.8(9)
C28 C27 C26 120.0(10)
C28 C27 H27 120.0
C26 C27 H27 120.0
C29 C28 C27 118.3(10)
C29 C28 H28 120.8
C27 C28 H28 120.8
C28 C29 C30 119.6(10)
C28 C29 H29 120.2
C30 C29 H29 120.2
N6 C30 C29 122.6(10)
N6 C30 H30 118.7
C29 C30 H30 118.7
C36 C31 C32 117.8(9)
C36 C31 C5 120.5(9)
C32 C31 C5 121.7(9)
C33 C32 C31 121.7(9)
C33 C32 H32 119.1
C31 C32 H32 119.1
C34 C33 C32 118.5(10)
C34 C33 C37 120.8(10)
C32 C33 C37 120.6(10)
C33 C34 C35 122.5(10)
C33 C34 H34 118.7
C35 C34 H34 118.7
C36 C35 C34 117.0(9)
C36 C35 C41 121.8(10)
C34 C35 C41 121.1(9)
C31 C36 C35 122.4(10)
C31 C36 H36 118.8
C35 C36 H36 118.8
C40 C37 C33 113.1(10)
C40 C37 C38 108.8(10)
C33 C37 C38 108.2(10)
C40 C37 C39 107.9(10)
C33 C37 C39 109.0(10)
C38 C37 C39 109.8(12)
C37 C38 H38A 109.5
C37 C38 H38B 109.5
H38A C38 H38B 109.5
C37 C38 H38C 109.5
H38A C38 H38C 109.5
H38B C38 H38C 109.5
C37 C39 H39A 109.5
C37 C39 H39B 109.5
H39A C39 H39B 109.5
C37 C39 H39C 109.5
H39A C39 H39C 109.5
H39B C39 H39C 109.5
C37 C40 H40A 109.5
C37 C40 H40B 109.5
H40A C40 H40B 109.5
C37 C40 H40C 109.5
H40A C40 H40C 109.5
H40B C40 H40C 109.5
C42 C41 C43 110.5(13)
C42 C41 C35 109.5(10)
C43 C41 C35 111.8(10)
C42 C41 C44 109.4(12)
C43 C41 C44 105.1(11)
C35 C41 C44 110.5(10)
C41 C42 H42A 109.5
C41 C42 H42B 109.5
H42A C42 H42B 109.5
C41 C42 H42C 109.5
H42A C42 H42C 109.5
H42B C42 H42C 109.5
C41 C43 H43A 109.5
C41 C43 H43B 109.5
H43A C43 H43B 109.5
C41 C43 H43C 109.5
H43A C43 H43C 109.5
H43B C43 H43C 109.5
C41 C44 H44A 109.5
C41 C44 H44B 109.5
H44A C44 H44B 109.5
C41 C44 H44C 109.5
H44A C44 H44C 109.5
H44B C44 H44C 109.5
C46 C45 C50 119.1(8)
C46 C45 C10 119.6(9)
C50 C45 C10 121.3(9)
C47 C46 C45 122.4(9)
C47 C46 H46 118.8
C45 C46 H46 118.8
C46 C47 C48 116.6(9)
C46 C47 C51 122.5(9)
C48 C47 C51 120.9(8)
C49 C48 C47 122.8(9)
C49 C48 H48 118.6
C47 C48 H48 118.6
C50 C49 C48 117.7(9)
C50 C49 C55 121.9(9)
C48 C49 C55 120.3(8)
C49 C50 C45 121.3(9)
C49 C50 H50 119.4
C45 C50 H50 119.4
C54 C51 C52 106.8(9)
C54 C51 C47 111.3(8)
C52 C51 C47 111.3(8)
C54 C51 C53 110.1(9)
C52 C51 C53 111.4(9)
C47 C51 C53 106.1(8)
C51 C52 H52A 109.5
C51 C52 H52B 109.5
H52A C52 H52B 109.5
C51 C52 H52C 109.5
H52A C52 H52C 109.5
H52B C52 H52C 109.5
C51 C53 H53A 109.5
C51 C53 H53B 109.5
H53A C53 H53B 109.5
C51 C53 H53C 109.5
H53A C53 H53C 109.5
H53B C53 H53C 109.5
C51 C54 H54A 109.5
C51 C54 H54B 109.5
H54A C54 H54B 109.5
C51 C54 H54C 109.5
H54A C54 H54C 109.5
H54B C54 H54C 109.5
C58 C55 C57 110.1(9)
C58 C55 C56 108.5(9)
C57 C55 C56 108.6(9)
C58 C55 C49 107.9(8)
C57 C55 C49 110.9(8)
C56 C55 C49 110.8(9)
C55 C56 H56A 109.5
C55 C56 H56B 109.5
H56A C56 H56B 109.5
C55 C56 H56C 109.5
H56A C56 H56C 109.5
H56B C56 H56C 109.5
C55 C57 H57A 109.5
C55 C57 H57B 109.5
H57A C57 H57B 109.5
C55 C57 H57C 109.5
H57A C57 H57C 109.5
H57B C57 H57C 109.5
C55 C58 H58A 109.5
C55 C58 H58B 109.5
H58A C58 H58B 109.5
C55 C58 H58C 109.5
H58A C58 H58C 109.5
H58B C58 H58C 109.5
C60 C59 C64 120.1(9)
C60 C59 C15 118.6(8)
C64 C59 C15 121.3(8)
C61 C60 C59 120.5(9)
C61 C60 H60 119.8
C59 C60 H60 119.8
C60 C61 C62 118.0(9)
C60 C61 C65 122.2(9)
C62 C61 C65 119.8(9)
C63 C62 C61 123.5(9)
C63 C62 H62 118.2
C61 C62 H62 118.2
C62 C63 C64 117.2(9)
C62 C63 C69 120.8(9)
C64 C63 C69 122.0(8)
C63 C64 C59 120.6(8)
C63 C64 H64 119.7
C59 C64 H64 119.7
C66 C65 C61 112.3(9)
C66 C65 C67 108.6(10)
C61 C65 C67 109.4(9)
C66 C65 C68 108.0(10)
C61 C65 C68 107.5(9)
C67 C65 C68 111.0(9)
C65 C66 H66A 109.5
C65 C66 H66B 109.5
H66A C66 H66B 109.5
C65 C66 H66C 109.5
H66A C66 H66C 109.5
H66B C66 H66C 109.5
C65 C67 H67A 109.5
C65 C67 H67B 109.5
H67A C67 H67B 109.5
C65 C67 H67C 109.5
H67A C67 H67C 109.5
H67B C67 H67C 109.5
C65 C68 H68A 109.5
C65 C68 H68B 109.5
H68A C68 H68B 109.5
C65 C68 H68C 109.5
H68A C68 H68C 109.5
H68B C68 H68C 109.5
C70 C69 C71 110.0(9)
C70 C69 C63 107.5(9)
C71 C69 C63 110.7(8)
C70 C69 C72 107.8(9)
C71 C69 C72 107.7(10)
C63 C69 C72 113.1(8)
C69 C70 H70A 109.5
C69 C70 H70B 109.5
H70A C70 H70B 109.5
C69 C70 H70C 109.5
H70A C70 H70C 109.5
H70B C70 H70C 109.5
C69 C71 H71A 109.5
C69 C71 H71B 109.5
H71A C71 H71B 109.5
C69 C71 H71C 109.5
H71A C71 H71C 109.5
H71B C71 H71C 109.5
C69 C72 H72A 109.5
C69 C72 H72B 109.5
H72A C72 H72B 109.5
C69 C72 H72C 109.5
H72A C72 H72C 109.5
H72B C72 H72C 109.5
C2S C1S Cl1S 106.3(15)
C1S C2S Cl2S 123(2)
C4 N1 C1 104.7(7)
C4 N1 Ni1 126.3(6)
C1 N1 Ni1 126.6(6)
C9 N2 C6 105.1(7)
C9 N2 Ni1 126.9(6)
C6 N2 Ni1 127.3(6)
C14 N3 C11 104.6(7)
C14 N3 Ni1 127.7(6)
C11 N3 Ni1 127.1(6)
C16 N4 C19 106.2(7)
C16 N4 Ni1 126.5(6)
C19 N4 Ni1 125.5(6)
C25 N5 C21 116.6(9)
C25 N5 Pt1 119.0(7)
C21 N5 Pt1 124.1(6)
C30 N6 C26 118.5(9)
C30 N6 Pt1 119.1(7)
C26 N6 Pt1 121.6(6)
N1 Ni1 N2 90.6(3)
N1 Ni1 N3 171.8(3)
N2 Ni1 N3 91.0(3)
N1 Ni1 N4 89.4(3)
N2 Ni1 N4 172.2(3)
N3 Ni1 N4 90.1(3)
C20 Pt1 N5 91.6(4)
C20 Pt1 N6 91.2(4)
N5 Pt1 N6 176.5(3)
C20 Pt1 Cl1 178.7(3)
N5 Pt1 Cl1 89.3(2)
N6 Pt1 Cl1 87.9(2)

loop_
_geom_bond_atom_site_label_1
_geom_bond_atom_site_label_2
_geom_bond_distance
C1 N1 1.398(12)
C1 C20 1.416(14)
C1 C2 1.418(12)
C2 C3 1.370(13)
C2 C21 1.457(13)
C3 C4 1.430(12)
C3 H3 0.9500
C4 N1 1.384(11)
C4 C5 1.388(12)
C5 C6 1.392(13)
C5 C31 1.488(13)
C6 N2 1.387(11)
C6 C7 1.441(13)
C7 C8 1.340(13)
C7 H7 0.9500
C8 C9 1.439(12)
C8 H8 0.9500
C9 N2 1.378(11)
C9 C10 1.404(13)
C10 C11 1.398(13)
C10 C45 1.489(12)
C11 N3 1.381(11)
C11 C12 1.424(13)
C12 C13 1.344(14)
C12 H12 0.9500
C13 C14 1.438(12)
C13 H13 0.9500
C14 N3 1.374(11)
C14 C15 1.375(13)
C15 C16 1.378(13)
C15 C59 1.504(13)
C16 N4 1.382(11)
C16 C17 1.428(13)
C17 C18 1.379(13)
C17 H17 0.9500
C18 C19 1.439(13)
C18 C26 1.474(13)
C19 C20 1.367(14)
C19 N4 1.387(11)
C20 Pt1 1.957(9)
C21 N5 1.368(13)
C21 C22 1.387(14)
C22 C23 1.357(15)
C22 H22 0.9500
C23 C24 1.379(16)
C23 H23 0.9500
C24 C25 1.353(14)
C24 H24 0.9500
C25 N5 1.342(12)
C25 H25 0.9500
C26 N6 1.348(12)
C26 C27 1.406(14)
C27 C28 1.374(15)
C27 H27 0.9500
C28 C29 1.371(16)
C28 H28 0.9500
C29 C30 1.388(16)
C29 H29 0.9500
C30 N6 1.336(13)
C30 H30 0.9500
C31 C36 1.396(13)
C31 C32 1.399(14)
C32 C33 1.387(14)
C32 H32 0.9500
C33 C34 1.382(15)
C33 C37 1.530(16)
C34 C35 1.401(16)
C34 H34 0.9500
C35 C36 1.397(14)
C35 C41 1.522(14)
C36 H36 0.9500
C37 C40 1.521(16)
C37 C38 1.533(19)
C37 C39 1.542(18)
C38 H38A 0.9800
C38 H38B 0.9800
C38 H38C 0.9800
C39 H39A 0.9800
C39 H39B 0.9800
C39 H39C 0.9800
C40 H40A 0.9800
C40 H40B 0.9800
C40 H40C 0.9800
C41 C42 1.475(18)
C41 C43 1.486(18)
C41 C44 1.540(17)
C42 H42A 0.9800
C42 H42B 0.9800
C42 H42C 0.9800
C43 H43A 0.9800
C43 H43B 0.9800
C43 H43C 0.9800
C44 H44A 0.9800
C44 H44B 0.9800
C44 H44C 0.9800
C45 C46 1.386(13)
C45 C50 1.393(13)
C46 C47 1.382(12)
C46 H46 0.9500
C47 C48 1.413(13)
C47 C51 1.541(13)
C48 C49 1.393(14)
C48 H48 0.9500
C49 C50 1.387(13)
C49 C55 1.543(14)
C50 H50 0.9500
C51 C54 1.524(14)
C51 C52 1.526(14)
C51 C53 1.570(15)
C52 H52A 0.9800
C52 H52B 0.9800
C52 H52C 0.9800
C53 H53A 0.9800
C53 H53B 0.9800
C53 H53C 0.9800
C54 H54A 0.9800
C54 H54B 0.9800
C54 H54C 0.9800
C55 C58 1.510(15)
C55 C57 1.523(14)
C55 C56 1.525(14)
C56 H56A 0.9800
C56 H56B 0.9800
C56 H56C 0.9800
C57 H57A 0.9800
C57 H57B 0.9800
C57 H57C 0.9800
C58 H58A 0.9800
C58 H58B 0.9800
C58 H58C 0.9800
C59 C60 1.385(13)
C59 C64 1.403(13)
C60 C61 1.383(13)
C60 H60 0.9500
C61 C62 1.396(14)
C61 C65 1.537(14)
C62 C63 1.381(13)
C62 H62 0.9500
C63 C64 1.395(13)
C63 C69 1.532(13)
C64 H64 0.9500
C65 C66 1.523(17)
C65 C67 1.542(17)
C65 C68 1.550(16)
C66 H66A 0.9800
C66 H66B 0.9800
C66 H66C 0.9800
C67 H67A 0.9800
C67 H67B 0.9800
C67 H67C 0.9800
C68 H68A 0.9800
C68 H68B 0.9800
C68 H68C 0.9800
C69 C70 1.519(15)
C69 C71 1.520(15)
C69 C72 1.540(15)
C70 H70A 0.9800
C70 H70B 0.9800
C70 H70C 0.9800
C71 H71A 0.9800
C71 H71B 0.9800
C71 H71C 0.9800
C72 H72A 0.9800
C72 H72B 0.9800
C72 H72C 0.9800
C1S C2S 1.491(10)
C1S Cl1S 1.744(10)
C2S Cl2S 1.747(9)
Cl1 Pt1 2.404(2)
N1 Ni1 1.917(7)
N2 Ni1 1.920(7)
N3 Ni1 1.928(7)
N4 Ni1 1.930(7)
N5 Pt1 2.024(8)
N6 Pt1 2.030(8)
